data_7218616
loop_
_publ_author_name
'Xue, Li-Ping'
'Chang, xinhong'
'Ma, Lufang'
'Wang, Liya'

_publ_section_title
;
 Four d10 metal coordination polymers based on bis(2-methyl imidazole)
 spacers: syntheses, interpenetrating structures and photoluminescence
 properties
;
_journal_name_full 'RSC Adv.'
_journal_paper_doi 10.1039/C4RA10331A
_journal_year 2014
_chemical_formula_sum 'C19 H18 Cd N3 O4 S'
_chemical_formula_weight 496.82
_chemical_name_systematic
; 
 ? 
;
_space_group_IT_number 33
_symmetry_cell_setting orthorhombic
_symmetry_space_group_name_Hall 'P 2c -2n'
_symmetry_space_group_name_H-M 'P n a 21'
_atom_sites_solution_hydrogens geom
_atom_sites_solution_primary direct
_atom_sites_solution_secondary difmap
_audit_creation_method SHELXL-97
_cell_angle_alpha 90.00
_cell_angle_beta 90.00
_cell_angle_gamma 90.00
_cell_formula_units_Z 4
_cell_length_a 9.4781(10)
_cell_length_b 13.8347(14)
_cell_length_c 15.4666(16)
_cell_measurement_reflns_used 5368
_cell_measurement_temperature 296(2)
_cell_measurement_theta_max 28.01
_cell_measurement_theta_min 2.60
_cell_volume 2028.1(4)
_computing_cell_refinement 'Bruker SMART'
_computing_data_collection 'Bruker SMART'
_computing_data_reduction 'Bruker SAINT'
_computing_molecular_graphics 'Bruker SHELXTL'
_computing_publication_material 'Bruker SHELXTL'
_computing_structure_refinement 'SHELXL-97 (Sheldrick, 1997)'
_computing_structure_solution 'SHELXS-97 (Sheldrick, 1990)'
_diffrn_ambient_temperature 296(2)
_diffrn_measured_fraction_theta_full 0.994
_diffrn_measured_fraction_theta_max 0.994
_diffrn_measurement_device_type 'CCD area detector'
_diffrn_measurement_method 'phi and omega scans'
_diffrn_radiation_monochromator graphite
_diffrn_radiation_source 'fine-focus sealed tube'
_diffrn_radiation_type MoK\a
_diffrn_radiation_wavelength 0.71073
_diffrn_reflns_av_R_equivalents 0.0193
_diffrn_reflns_av_sigmaI/netI 0.0245
_diffrn_reflns_limit_h_max 11
_diffrn_reflns_limit_h_min -8
_diffrn_reflns_limit_k_max 16
_diffrn_reflns_limit_k_min -16
_diffrn_reflns_limit_l_max 18
_diffrn_reflns_limit_l_min -18
_diffrn_reflns_number 10393
_diffrn_reflns_theta_full 25.49
_diffrn_reflns_theta_max 25.49
_diffrn_reflns_theta_min 2.60
_diffrn_standards_decay_% 0
_diffrn_standards_interval_count 0
_diffrn_standards_interval_time 0
_diffrn_standards_number 0
_exptl_absorpt_coefficient_mu 1.209
_exptl_absorpt_correction_T_max 0.834
_exptl_absorpt_correction_T_min 0.693
_exptl_absorpt_correction_type multi-scan
_exptl_absorpt_process_details sadabs
_exptl_crystal_colour yellow
_exptl_crystal_density_diffrn 1.627
_exptl_crystal_density_method 'not measured'
_exptl_crystal_description block
_exptl_crystal_F_000 996
_exptl_crystal_size_max 0.38
_exptl_crystal_size_mid 0.26
_exptl_crystal_size_min 0.15
_refine_diff_density_max 0.619
_refine_diff_density_min -0.314
_refine_diff_density_rms 0.055
_refine_ls_abs_structure_details 'Flack H D (1983), Acta Cryst. A39, 876-881'
_refine_ls_abs_structure_Flack 0.00(3)
_refine_ls_extinction_method none
_refine_ls_goodness_of_fit_ref 1.026
_refine_ls_hydrogen_treatment constr
_refine_ls_matrix_type full
_refine_ls_number_parameters 250
_refine_ls_number_reflns 3520
_refine_ls_number_restraints 1
_refine_ls_restrained_S_all 1.026
_refine_ls_R_factor_all 0.0276
_refine_ls_R_factor_gt 0.0244
_refine_ls_shift/su_max 0.004
_refine_ls_shift/su_mean 0.000
_refine_ls_structure_factor_coef Fsqd
_refine_ls_weighting_details 'calc w=1/[\s^2^(Fo^2^)+(0.0312P)^2^+1.3139P] where P=(Fo^2^+2Fc^2^)/3'
_refine_ls_weighting_scheme calc
_refine_ls_wR_factor_gt 0.0602
_refine_ls_wR_factor_ref 0.0627
_reflns_number_gt 3244
_reflns_number_total 3520
_reflns_threshold_expression >2sigma(I)
_cod_data_source_file c4ra10331a2.cif
_cod_data_source_block a
_cod_depositor_comments
;
The following automatic conversions were performed:

'_symmetry_cell_setting' value 'Orthorhombic' changed to
'orthorhombic' according to
/usr/data/users/saulius/crontab/automatic-downloads/rss-feeds/RSC/lib/dictionaries/cif_core.dic
dictionary named 'cif_core.dic' version 2.4.2 from 2011-04-26.

Automatic conversion script
Id: cif_fix_values 2827 2014-09-09 07:05:25Z andrius 
;
_cod_original_sg_symbol_H-M Pna2(1)
_cod_database_code 7218616

loop_
_symmetry_equiv_pos_as_xyz
'x, y, z'
'-x, -y, z+1/2'
'x+1/2, -y+1/2, z'
'-x+1/2, y+1/2, z+1/2'

loop_
_atom_site_label
_atom_site_type_symbol
_atom_site_fract_x
_atom_site_fract_y
_atom_site_fract_z
_atom_site_U_iso_or_equiv
_atom_site_adp_type
_atom_site_occupancy
_atom_site_symmetry_multiplicity
_atom_site_calc_flag
_atom_site_refinement_flags
Cd1 Cd 0.14826(2) 0.519619(16) 0.927916(19) 0.03490(8) Uani 1 1 d .
S1 S 0.44542(12) 0.53079(8) 1.21143(7) 0.0462(3) Uani 1 1 d .
O1 O 0.2371(4) 0.6475(3) 1.0207(2) 0.0734(10) Uani 1 1 d .
O2 O 0.2590(4) 0.4953(3) 1.06025(19) 0.0548(8) Uani 1 1 d .
O3 O 0.7799(3) 0.6191(2) 1.3352(2) 0.0609(9) Uani 1 1 d .
O4 O 0.6423(4) 0.4932(2) 1.3526(3) 0.0592(9) Uiso 1 1 d .
N1 N 0.0539(4) 0.6378(2) 0.8459(2) 0.0430(8) Uani 1 1 d .
N3 N -0.2229(4) 0.8977(3) 0.4700(2) 0.0444(8) Uani 1 1 d .
N4 N -0.4425(3) 0.9397(2) 0.4425(2) 0.0403(8) Uani 1 1 d .
C1 C 0.2870(5) 0.5838(4) 1.0683(3) 0.0496(11) Uani 1 1 d .
C2 C 0.3939(5) 0.6120(3) 1.1340(3) 0.0446(10) Uani 1 1 d .
C3 C 0.4728(6) 0.6940(3) 1.1379(3) 0.0650(14) Uani 1 1 d .
H3 H 0.4592 0.7468 1.1016 0.078 Uiso 1 1 calc R
C4 C 0.5772(6) 0.6906(3) 1.2027(3) 0.0563(12) Uani 1 1 d .
H4 H 0.6407 0.7405 1.2130 0.068 Uiso 1 1 calc R
C5 C 0.5755(4) 0.6075(3) 1.2482(2) 0.0378(9) Uani 1 1 d .
C6 C 0.6720(5) 0.5725(3) 1.3164(3) 0.0417(10) Uani 1 1 d .
C7 C -0.0365(6) 0.5341(3) 0.7261(3) 0.0606(14) Uani 1 1 d .
H7A H 0.0486 0.4977 0.7345 0.091 Uiso 1 1 calc R
H7B H -0.0474 0.5488 0.6658 0.091 Uiso 1 1 calc R
H7C H -0.1158 0.4967 0.7454 0.091 Uiso 1 1 calc R
C8 C -0.0288(4) 0.6250(3) 0.7762(3) 0.0414(9) Uani 1 1 d .
C9 C -0.1024(4) 0.7060(2) 0.7604(2) 0.0299(8) Uani 1 1 d .
C10 C -0.0688(5) 0.7725(3) 0.8229(3) 0.0572(12) Uani 1 1 d .
H10 H -0.1050 0.8346 0.8286 0.069 Uiso 1 1 calc R
C11 C 0.0268(5) 0.7296(3) 0.8740(3) 0.0521(11) Uani 1 1 d .
H11 H 0.0688 0.7583 0.9219 0.063 Uiso 1 1 calc R
C12 C -0.2158(5) 0.7178(3) 0.6957(3) 0.0561(12) Uani 1 1 d .
H12A H -0.3061 0.7185 0.7252 0.067 Uiso 1 1 calc R
H12B H -0.2149 0.6626 0.6570 0.067 Uiso 1 1 calc R
C13 C -0.2015(6) 0.8102(4) 0.6423(3) 0.0692(14) Uani 1 1 d .
H13 H -0.2623 0.8624 0.6490 0.083 Uiso 1 1 calc R
C14 C -0.0871(6) 0.8107(5) 0.5804(4) 0.0776(18) Uani 1 1 d .
H14 H -0.0170 0.7637 0.5816 0.093 Uiso 1 1 calc R
C15 C -0.0858(5) 0.8907(4) 0.5138(3) 0.0608(13) Uani 1 1 d .
H15A H -0.0644 0.9517 0.5418 0.073 Uiso 1 1 calc R
H15B H -0.0126 0.8780 0.4715 0.073 Uiso 1 1 calc R
C16 C -0.2787(4) 0.8270(3) 0.4170(3) 0.0511(11) Uani 1 1 d .
H16 H -0.2332 0.7719 0.3968 0.061 Uiso 1 1 calc R
C17 C -0.4127(5) 0.8541(3) 0.4004(3) 0.0474(11) Uani 1 1 d .
H17 H -0.4757 0.8202 0.3658 0.057 Uiso 1 1 calc R
C18 C -0.3257(5) 0.9648(3) 0.4838(3) 0.0450(10) Uani 1 1 d .
C19 C -0.3065(6) 1.0555(4) 0.5341(4) 0.0687(14) Uani 1 1 d .
H19A H -0.2397 1.0963 0.5051 0.103 Uiso 1 1 calc R
H19B H -0.2722 1.0401 0.5908 0.103 Uiso 1 1 calc R
H19C H -0.3953 1.0885 0.5387 0.103 Uiso 1 1 calc R

loop_
_atom_site_aniso_label
_atom_site_aniso_U_11
_atom_site_aniso_U_22
_atom_site_aniso_U_33
_atom_site_aniso_U_23
_atom_site_aniso_U_13
_atom_site_aniso_U_12
Cd1 0.03270(13) 0.04278(13) 0.02923(12) 0.0011(2) -0.00013(17) 0.00040(10)
S1 0.0452(6) 0.0532(6) 0.0402(5) 0.0008(4) -0.0128(5) -0.0058(5)
O1 0.080(3) 0.085(2) 0.055(2) -0.0077(18) -0.035(2) 0.025(2)
O2 0.051(2) 0.078(2) 0.0355(16) -0.0002(14) -0.0103(15) -0.0113(16)
O3 0.047(2) 0.0585(18) 0.077(2) -0.0011(17) -0.0293(18) -0.0033(16)
N1 0.049(2) 0.0420(17) 0.0382(18) 0.0017(14) -0.0120(17) -0.0001(16)
N3 0.0353(19) 0.055(2) 0.0427(18) 0.0069(15) -0.0064(16) 0.0036(17)
N4 0.0351(16) 0.0450(15) 0.041(2) -0.0008(15) -0.0112(17) 0.0022(13)
C1 0.040(2) 0.082(3) 0.0265(19) -0.007(2) -0.0006(19) 0.015(2)
C2 0.039(2) 0.058(3) 0.037(2) -0.0009(19) -0.0056(19) 0.009(2)
C3 0.081(4) 0.049(2) 0.065(3) 0.008(2) -0.021(3) 0.008(3)
C4 0.065(3) 0.045(2) 0.058(3) 0.002(2) -0.026(3) -0.003(2)
C5 0.033(2) 0.043(2) 0.0366(19) -0.0104(17) -0.0049(18) 0.0032(17)
C6 0.045(3) 0.043(2) 0.037(2) -0.0100(18) -0.0066(19) 0.0100(18)
C7 0.070(4) 0.058(3) 0.054(3) -0.011(2) -0.021(3) 0.012(2)
C8 0.042(2) 0.045(2) 0.036(2) 0.0024(17) -0.003(2) -0.0023(18)
C9 0.0258(19) 0.0336(17) 0.0303(18) 0.0028(15) -0.0068(16) 0.0066(15)
C10 0.065(3) 0.045(2) 0.061(3) 0.000(2) -0.008(3) 0.015(2)
C11 0.066(3) 0.048(2) 0.043(2) -0.0077(18) -0.007(2) 0.003(2)
C12 0.041(3) 0.066(3) 0.061(3) 0.010(2) -0.012(2) 0.006(2)
C13 0.056(3) 0.085(4) 0.067(3) 0.019(3) -0.005(3) 0.016(3)
C14 0.039(3) 0.120(5) 0.073(4) 0.038(3) -0.005(3) 0.020(3)
C15 0.031(2) 0.093(4) 0.059(3) 0.013(3) -0.012(2) 0.000(2)
C16 0.049(2) 0.052(2) 0.053(3) -0.001(2) -0.009(3) 0.0091(18)
C17 0.044(2) 0.048(2) 0.051(3) -0.0111(18) -0.0089(19) 0.0011(19)
C18 0.052(3) 0.046(2) 0.037(2) 0.0037(18) -0.007(2) -0.0049(19)
C19 0.076(4) 0.063(3) 0.067(3) -0.014(3) -0.017(3) -0.005(3)

loop_
_atom_type_symbol
_atom_type_description
_atom_type_scat_dispersion_real
_atom_type_scat_dispersion_imag
_atom_type_scat_source
C C 0.0033 0.0016 'International Tables Vol C Tables 4.2.6.8 and 6.1.1.4'
H H 0.0000 0.0000 'International Tables Vol C Tables 4.2.6.8 and 6.1.1.4'
N N 0.0061 0.0033 'International Tables Vol C Tables 4.2.6.8 and 6.1.1.4'
O O 0.0106 0.0060 'International Tables Vol C Tables 4.2.6.8 and 6.1.1.4'
S S 0.1246 0.1234 'International Tables Vol C Tables 4.2.6.8 and 6.1.1.4'
Cd Cd -0.8075 1.2024 'International Tables Vol C Tables 4.2.6.8 and 6.1.1.4'

loop_
_geom_angle_atom_site_label_1
_geom_angle_atom_site_label_2
_geom_angle_atom_site_label_3
_geom_angle
_geom_angle_site_symmetry_1
_geom_angle_site_symmetry_3
N4 Cd1 N1 93.95(12) 4_445 .
N4 Cd1 O4 139.19(12) 4_445 2_664
N1 Cd1 O4 96.50(13) . 2_664
N4 Cd1 O2 103.39(12) 4_445 .
N1 Cd1 O2 141.22(12) . .
O4 Cd1 O2 92.56(13) 2_664 .
N4 Cd1 O1 126.76(13) 4_445 .
N1 Cd1 O1 86.66(11) . .
O4 Cd1 O1 93.23(13) 2_664 .
O2 Cd1 O1 55.16(12) . .
N4 Cd1 O3 85.17(11) 4_445 2_664
N1 Cd1 O3 110.09(12) . 2_664
O4 Cd1 O3 54.20(11) 2_664 2_664
O2 Cd1 O3 105.78(12) . 2_664
O1 Cd1 O3 143.79(12) . 2_664
N4 Cd1 C6 111.91(12) 4_445 2_664
N1 Cd1 C6 103.30(12) . 2_664
O4 Cd1 C6 27.30(13) 2_664 2_664
O2 Cd1 C6 101.89(13) . 2_664
O1 Cd1 C6 119.69(14) . 2_664
O3 Cd1 C6 27.00(11) 2_664 2_664
C2 S1 C5 91.8(2) . .
C1 O1 Cd1 88.0(3) . .
C1 O2 Cd1 92.3(3) . .
C6 O3 Cd1 87.7(2) . 2_665
C6 O4 Cd1 95.7(3) . 2_665
C8 N1 C11 105.5(3) . .
C8 N1 Cd1 125.9(3) . .
C11 N1 Cd1 124.8(3) . .
C18 N3 C16 107.5(3) . .
C18 N3 C15 127.3(4) . .
C16 N3 C15 124.5(4) . .
C18 N4 C17 106.3(3) . .
C18 N4 Cd1 130.0(3) . 4_454
C17 N4 Cd1 123.4(3) . 4_454
O1 C1 O2 123.5(4) . .
O1 C1 C2 118.5(5) . .
O2 C1 C2 117.8(4) . .
C3 C2 C1 128.6(4) . .
C3 C2 S1 111.1(3) . .
C1 C2 S1 119.9(4) . .
C2 C3 C4 112.9(4) . .
C2 C3 H3 123.5 . .
C4 C3 H3 123.5 . .
C5 C4 C3 113.0(4) . .
C5 C4 H4 123.5 . .
C3 C4 H4 123.5 . .
C4 C5 C6 130.2(4) . .
C4 C5 S1 111.2(3) . .
C6 C5 S1 118.4(3) . .
O3 C6 O4 122.1(4) . .
O3 C6 C5 120.3(4) . .
O4 C6 C5 117.6(4) . .
O3 C6 Cd1 65.4(2) . 2_665
O4 C6 Cd1 57.0(2) . 2_665
C5 C6 Cd1 170.8(3) . 2_665
C8 C7 H7A 109.5 . .
C8 C7 H7B 109.5 . .
H7A C7 H7B 109.5 . .
C8 C7 H7C 109.5 . .
H7A C7 H7C 109.5 . .
H7B C7 H7C 109.5 . .
N1 C8 C9 109.8(3) . .
N1 C8 C7 124.1(4) . .
C9 C8 C7 126.1(4) . .
C8 C9 C10 108.1(3) . .
C8 C9 C12 126.4(4) . .
C10 C9 C12 124.9(4) . .
C11 C10 C9 106.0(4) . .
C11 C10 H10 127.0 . .
C9 C10 H10 127.0 . .
C10 C11 N1 110.5(4) . .
C10 C11 H11 124.7 . .
N1 C11 H11 124.7 . .
C9 C12 C13 113.3(4) . .
C9 C12 H12A 108.9 . .
C13 C12 H12A 108.9 . .
C9 C12 H12B 108.9 . .
C13 C12 H12B 108.9 . .
H12A C12 H12B 107.7 . .
C14 C13 C12 115.4(5) . .
C14 C13 H13 122.3 . .
C12 C13 H13 122.3 . .
C13 C14 C15 117.4(5) . .
C13 C14 H14 121.3 . .
C15 C14 H14 121.3 . .
N3 C15 C14 110.8(4) . .
N3 C15 H15A 109.5 . .
C14 C15 H15A 109.5 . .
N3 C15 H15B 109.5 . .
C14 C15 H15B 109.5 . .
H15A C15 H15B 108.1 . .
C17 C16 N3 106.0(4) . .
C17 C16 H16 127.0 . .
N3 C16 H16 127.0 . .
C16 C17 N4 110.0(4) . .
C16 C17 H17 125.0 . .
N4 C17 H17 125.0 . .
N4 C18 N3 110.1(4) . .
N4 C18 C19 125.1(4) . .
N3 C18 C19 124.7(4) . .
C18 C19 H19A 109.5 . .
C18 C19 H19B 109.5 . .
H19A C19 H19B 109.5 . .
C18 C19 H19C 109.5 . .
H19A C19 H19C 109.5 . .
H19B C19 H19C 109.5 . .

loop_
_geom_bond_atom_site_label_1
_geom_bond_atom_site_label_2
_geom_bond_distance
_geom_bond_site_symmetry_2
Cd1 N4 2.253(3) 4_445
Cd1 N1 2.254(3) .
Cd1 O4 2.309(4) 2_664
Cd1 O2 2.325(3) .
Cd1 O1 2.429(4) .
Cd1 O3 2.491(3) 2_664
Cd1 C6 2.739(4) 2_664
S1 C2 1.713(4) .
S1 C5 1.723(4) .
O1 C1 1.241(6) .
O2 C1 1.259(6) .
O3 C6 1.244(5) .
O3 Cd1 2.491(3) 2_665
O4 C6 1.262(6) .
O4 Cd1 2.309(4) 2_665
N1 C8 1.345(5) .
N1 C11 1.366(5) .
N3 C18 1.363(6) .
N3 C16 1.382(5) .
N3 C15 1.469(6) .
N4 C18 1.324(5) .
N4 C17 1.380(5) .
N4 Cd1 2.253(3) 4_454
C1 C2 1.488(6) .
C2 C3 1.360(7) .
C3 C4 1.409(7) .
C3 H3 0.9300 .
C4 C5 1.349(6) .
C4 H4 0.9300 .
C5 C6 1.478(6) .
C6 Cd1 2.739(4) 2_665
C7 C8 1.480(6) .
C7 H7A 0.9600 .
C7 H7B 0.9600 .
C7 H7C 0.9600 .
C8 C9 1.342(5) .
C9 C10 1.371(6) .
C9 C12 1.477(6) .
C10 C11 1.341(6) .
C10 H10 0.9300 .
C11 H11 0.9300 .
C12 C13 1.528(7) .
C12 H12A 0.9700 .
C12 H12B 0.9700 .
C13 C14 1.446(8) .
C13 H13 0.9300 .
C14 C15 1.512(7) .
C14 H14 0.9300 .
C15 H15A 0.9700 .
C15 H15B 0.9700 .
C16 C17 1.349(6) .
C16 H16 0.9300 .
C17 H17 0.9300 .
C18 C19 1.488(6) .
C19 H19A 0.9600 .
C19 H19B 0.9600 .
C19 H19C 0.9600 .
